data_4112363
loop_
_publ_author_name
'Dario Braga'
'Shuang Chen'
'Heather Filson'
'Lucia Maini'
'Matthew R. Netherton'
'Brian O. Patrick'
'John R. Scheffer'
'Carl Scott'
'Wujiong Xia'

_publ_contact_author_address
;
   Department of Chemistry
   The University of British Columbia
   2036 Main Mall
   Vancouver, BC V6T 1Z1
;
_publ_contact_author_email ' scheffer@chem.ubc.ca '
_publ_contact_author_fax ' 604-822-2847 '
_publ_contact_author_name ' Dr John R. Scheffer'
_publ_contact_author_phone ' 604-822-3496 '
_publ_section_title
;
 1,4-Hydroxybiradical Behavior Revealed through Crystal
 Structure-Solid-State Reactivity Correlations
;
_journal_name_full 'Journal of the American Chemical Society'
_journal_page_first 3511
_journal_page_last 3520
_journal_paper_doi 10.1021/ja039076w
_journal_volume 126
_journal_year 2004
_chemical_formula_sum 'C17 H20 O3'
_chemical_formula_weight 272.33
_chemical_name_systematic
;
 ?
;
_space_group_IT_number 2
_symmetry_cell_setting triclinic
_symmetry_space_group_name_Hall '-P 1'
_symmetry_space_group_name_H-M 'P -1'
_atom_sites_solution_hydrogens geom
_atom_sites_solution_primary direct
_atom_sites_solution_secondary difmap
_audit_creation_method SHELXL-97
_cell_angle_alpha 71.660(8)
_cell_angle_beta 83.76(1)
_cell_angle_gamma 78.36(1)
_cell_formula_units_Z 2
_cell_length_a 6.1735(3)
_cell_length_b 10.8013(1)
_cell_length_c 11.4558(2)
_cell_measurement_reflns_used 4794
_cell_measurement_temperature 173(2)
_cell_measurement_theta_max 27.87
_cell_measurement_theta_min 2.31
_cell_volume 709.34(5)
_computing_structure_refinement 'SHELXL-97 (Sheldrick, 1997)'
_diffrn_ambient_temperature 173(2)
_diffrn_detector_area_resol_mean 11.76
_diffrn_measured_fraction_theta_full 0.859
_diffrn_measured_fraction_theta_max 0.859
_diffrn_measurement_device_type 'Rigaku/ADSC CCD'
_diffrn_measurement_method 'area detector'
_diffrn_radiation_monochromator graphite
_diffrn_radiation_source 'fine-focus sealed tube'
_diffrn_radiation_type MoK\a
_diffrn_radiation_wavelength 0.71073
_diffrn_reflns_av_R_equivalents 0.0000
_diffrn_reflns_av_sigmaI/netI 0.0481
_diffrn_reflns_limit_h_max 7
_diffrn_reflns_limit_h_min -7
_diffrn_reflns_limit_k_max 13
_diffrn_reflns_limit_k_min -12
_diffrn_reflns_limit_l_max 14
_diffrn_reflns_limit_l_min -13
_diffrn_reflns_number 2902
_diffrn_reflns_theta_full 27.87
_diffrn_reflns_theta_max 27.87
_diffrn_reflns_theta_min 2.31
_exptl_absorpt_coefficient_mu 0.086
_exptl_absorpt_correction_T_max 1.0000
_exptl_absorpt_correction_T_min 0.8014
_exptl_absorpt_correction_type multi-scan
_exptl_crystal_colour colourless
_exptl_crystal_density_diffrn 1.275
_exptl_crystal_description block
_exptl_crystal_F_000 292
_exptl_crystal_size_max 0.50
_exptl_crystal_size_mid 0.30
_exptl_crystal_size_min 0.15
_refine_diff_density_max 0.293
_refine_diff_density_min -0.170
_refine_diff_density_rms 0.039
_refine_ls_extinction_method none
_refine_ls_goodness_of_fit_ref 1.079
_refine_ls_hydrogen_treatment mixed
_refine_ls_matrix_type full
_refine_ls_number_parameters 189
_refine_ls_number_reflns 2902
_refine_ls_number_restraints 0
_refine_ls_restrained_S_all 1.079
_refine_ls_R_factor_all 0.0486
_refine_ls_R_factor_gt 0.0405
_refine_ls_shift/su_max 0.000
_refine_ls_shift/su_mean 0.000
_refine_ls_structure_factor_coef Fsqd
_refine_ls_weighting_details 'calc w=1/[\s^2^(Fo^2^)+(0.0692P)^2^+0.0000P] where P=(Fo^2^+2Fc^2^)/3'
_refine_ls_weighting_scheme calc
_refine_ls_wR_factor_gt 0.1134
_refine_ls_wR_factor_ref 0.1171
_reflns_number_gt 2381
_reflns_number_total 2902
_reflns_threshold_expression >2sigma(I)
_cod_data_source_file ja039076wsi20031015_043604_09.cif
_cod_data_source_block 16e
_cod_original_cell_volume 709.34(4)
_cod_database_code 4112363

loop_
_symmetry_equiv_pos_as_xyz
'x, y, z'
'-x, -y, -z'

loop_
_atom_site_label
_atom_site_type_symbol
_atom_site_fract_x
_atom_site_fract_y
_atom_site_fract_z
_atom_site_U_iso_or_equiv
_atom_site_adp_type
_atom_site_occupancy
_atom_site_symmetry_multiplicity
_atom_site_calc_flag
_atom_site_refinement_flags
O1 O 1.46486(13) 0.28012(10) 0.27171(8) 0.0299(2) Uani 1 1 d .
O3 O 0.59603(13) 0.38448(9) 0.72698(8) 0.0267(2) Uani 1 1 d .
O2 O 0.91512(15) 0.36222(12) 0.81369(8) 0.0400(3) Uani 1 1 d .
C1 C 1.34264(18) 0.11440(12) 0.15166(11) 0.0219(3) Uani 1 1 d .
H1 H 1.4715 0.1526 0.1037 0.026 Uiso 1 1 calc R
C2 C 1.4036(2) -0.00054(13) 0.26892(13) 0.0308(3) Uani 1 1 d .
H2A H 1.5250(13) 0.0160(2) 0.3120(5) 0.035(4) Uiso 1 1 calc R
H2B H 1.4539(6) -0.0875(9) 0.2495(2) 0.041(4) Uiso 1 1 calc R
C3 C 1.1829(2) -0.00134(13) 0.34900(13) 0.0313(3) Uani 1 1 d .
H3A H 1.1337(6) -0.0898(10) 0.3705(3) 0.052(5) Uiso 1 1 calc R
H3B H 1.1984(3) 0.0194(3) 0.4274(9) 0.029(4) Uiso 1 1 calc R
C4 C 1.02024(19) 0.10852(13) 0.26487(11) 0.0240(3) Uani 1 1 d .
H4 H 0.8826 0.1423 0.3083 0.029 Uiso 1 1 calc R
C5 C 0.9797(2) 0.06195(16) 0.15636(14) 0.0378(4) Uani 1 1 d .
H5A H 0.8545 0.1217 0.1087 0.045 Uiso 1 1 calc R
H5B H 0.9479 -0.0294 0.1858 0.045 Uiso 1 1 calc R
C6 C 1.2004(2) 0.06768(16) 0.07739(13) 0.0342(3) Uani 1 1 d .
H6A H 1.2689 -0.0206 0.0695 0.041 Uiso 1 1 calc R
H6B H 1.1773 0.1315 -0.0058 0.041 Uiso 1 1 calc R
C7 C 1.16956(17) 0.21282(11) 0.20225(10) 0.0168(2) Uani 1 1 d .
C8 C 1.0642(2) 0.33713(14) 0.10299(11) 0.0316(3) Uani 1 1 d .
H8A H 0.9384 0.3854 0.1401 0.047 Uiso 1 1 calc R
H8B H 1.0128 0.3108 0.0379 0.047 Uiso 1 1 calc R
H8C H 1.1743 0.3944 0.0678 0.047 Uiso 1 1 calc R
C9 C 1.27383(17) 0.26207(11) 0.29027(10) 0.0169(2) Uani 1 1 d .
C10 C 1.14320(17) 0.29183(11) 0.39997(10) 0.0157(2) Uani 1 1 d .
C11 C 0.91505(18) 0.33830(11) 0.40288(10) 0.0172(2) Uani 1 1 d .
H11 H 0.8330 0.3510 0.3333 0.021 Uiso 1 1 calc R
C12 C 0.80804(17) 0.36597(11) 0.50696(10) 0.0171(2) Uani 1 1 d .
H12 H 0.6534 0.3993 0.5078 0.020 Uiso 1 1 calc R
C13 C 0.92656(17) 0.34504(11) 0.61072(10) 0.0168(2) Uani 1 1 d .
C14 C 1.15396(18) 0.29904(12) 0.60779(11) 0.0205(3) Uani 1 1 d .
H14 H 1.2356 0.2852 0.6779 0.025 Uiso 1 1 calc R
C15 C 1.26112(18) 0.27355(11) 0.50372(11) 0.0194(3) Uani 1 1 d .
H15 H 1.4167 0.2433 0.5022 0.023 Uiso 1 1 calc R
C16 C 0.81693(19) 0.36540(12) 0.72716(11) 0.0210(3) Uani 1 1 d .
C17 C 0.4785(2) 0.39820(15) 0.83982(12) 0.0317(3) Uani 1 1 d .
H17A H 0.5377 0.3234 0.9094 0.048 Uiso 1 1 calc R
H17B H 0.3207 0.3992 0.8348 0.048 Uiso 1 1 calc R
H17C H 0.4976 0.4813 0.8517 0.048 Uiso 1 1 calc R

loop_
_atom_site_aniso_label
_atom_site_aniso_U_11
_atom_site_aniso_U_22
_atom_site_aniso_U_33
_atom_site_aniso_U_23
_atom_site_aniso_U_13
_atom_site_aniso_U_12
O1 0.0200(4) 0.0397(6) 0.0358(5) -0.0158(4) 0.0043(4) -0.0137(4)
O3 0.0239(4) 0.0372(6) 0.0218(5) -0.0135(4) 0.0035(3) -0.0068(4)
O2 0.0339(5) 0.0688(8) 0.0223(5) -0.0211(5) -0.0047(4) -0.0071(5)
C1 0.0170(5) 0.0251(7) 0.0242(6) -0.0108(5) 0.0010(4) -0.0008(4)
C2 0.0307(7) 0.0209(7) 0.0378(8) -0.0088(6) -0.0058(6) 0.0042(5)
C3 0.0429(8) 0.0171(7) 0.0330(7) -0.0047(6) 0.0033(6) -0.0107(5)
C4 0.0180(6) 0.0290(7) 0.0316(7) -0.0167(5) 0.0032(5) -0.0092(5)
C5 0.0264(7) 0.0518(9) 0.0514(9) -0.0358(8) -0.0011(6) -0.0116(6)
C6 0.0297(7) 0.0437(9) 0.0381(8) -0.0284(7) -0.0021(5) -0.0004(6)
C7 0.0155(5) 0.0186(6) 0.0155(5) -0.0051(4) -0.0016(4) -0.0006(4)
C8 0.0379(7) 0.0297(7) 0.0194(6) -0.0044(5) -0.0084(5) 0.0105(5)
C9 0.0158(5) 0.0147(6) 0.0187(6) -0.0027(4) -0.0013(4) -0.0030(4)
C10 0.0173(5) 0.0118(5) 0.0186(5) -0.0038(4) -0.0025(4) -0.0043(4)
C11 0.0195(5) 0.0158(6) 0.0162(5) -0.0038(4) -0.0050(4) -0.0026(4)
C12 0.0165(5) 0.0144(6) 0.0199(6) -0.0045(4) -0.0037(4) -0.0016(4)
C13 0.0216(6) 0.0124(5) 0.0169(6) -0.0037(4) -0.0021(4) -0.0048(4)
C14 0.0213(6) 0.0219(6) 0.0206(6) -0.0070(5) -0.0082(4) -0.0041(4)
C15 0.0157(5) 0.0195(6) 0.0248(6) -0.0078(5) -0.0050(4) -0.0034(4)
C16 0.0261(6) 0.0189(6) 0.0191(6) -0.0056(5) -0.0021(4) -0.0059(4)
C17 0.0323(7) 0.0395(8) 0.0240(7) -0.0121(6) 0.0083(5) -0.0090(6)

loop_
_atom_type_symbol
_atom_type_description
_atom_type_scat_dispersion_real
_atom_type_scat_dispersion_imag
_atom_type_scat_source
C C 0.0033 0.0016 'International Tables Vol C Tables 4.2.6.8 and 6.1.1.4'
H H 0.0000 0.0000 'International Tables Vol C Tables 4.2.6.8 and 6.1.1.4'
O O 0.0106 0.0060 'International Tables Vol C Tables 4.2.6.8 and 6.1.1.4'

loop_
_geom_angle_atom_site_label_1
_geom_angle_atom_site_label_2
_geom_angle_atom_site_label_3
_geom_angle
C16 O3 C17 115.68(9)
C2 C1 C6 107.48(11)
C2 C1 C7 102.23(9)
C6 C1 C7 102.21(9)
C2 C1 H1 114.5
C6 C1 H1 114.5
C7 C1 H1 114.5
C1 C2 C3 103.24(9)
C1 C2 H2A 111.1
C3 C2 H2A 111.1
C1 C2 H2B 111.1
C3 C2 H2B 111.1
H2A C2 H2B 109.1
C4 C3 C2 102.98(10)
C4 C3 H3A 111.2
C2 C3 H3A 111.2
C4 C3 H3B 111.2
C2 C3 H3B 111.2
H3A C3 H3B 109.1
C3 C4 C5 108.37(11)
C3 C4 C7 101.34(9)
C5 C4 C7 101.80(10)
C3 C4 H4 114.6
C5 C4 H4 114.6
C7 C4 H4 114.6
C4 C5 C6 103.81(10)
C4 C5 H5A 111.0
C6 C5 H5A 111.0
C4 C5 H5B 111.0
C6 C5 H5B 111.0
H5A C5 H5B 109.0
C1 C6 C5 102.60(10)
C1 C6 H6A 111.2
C5 C6 H6A 111.2
C1 C6 H6B 111.2
C5 C6 H6B 111.2
H6A C6 H6B 109.2
C9 C7 C8 106.36(9)
C9 C7 C4 115.08(9)
C8 C7 C4 116.44(9)
C9 C7 C1 110.88(8)
C8 C7 C1 114.54(9)
C4 C7 C1 93.37(9)
C7 C8 H8A 109.5
C7 C8 H8B 109.5
H8A C8 H8B 109.5
C7 C8 H8C 109.5
H8A C8 H8C 109.5
H8B C8 H8C 109.5
O1 C9 C10 118.52(10)
O1 C9 C7 120.36(10)
C10 C9 C7 121.10(9)
C11 C10 C15 118.98(10)
C11 C10 C9 123.92(9)
C15 C10 C9 117.09(9)
C12 C11 C10 120.23(9)
C12 C11 H11 119.9
C10 C11 H11 119.9
C11 C12 C13 120.30(10)
C11 C12 H12 119.9
C13 C12 H12 119.9
C14 C13 C12 119.49(10)
C14 C13 C16 118.20(9)
C12 C13 C16 122.27(10)
C15 C14 C13 120.27(10)
C15 C14 H14 119.9
C13 C14 H14 119.9
C14 C15 C10 120.71(10)
C14 C15 H15 119.6
C10 C15 H15 119.6
O2 C16 O3 123.26(11)
O2 C16 C13 124.10(11)
O3 C16 C13 112.62(9)
O3 C17 H17A 109.5
O3 C17 H17B 109.5
H17A C17 H17B 109.5
O3 C17 H17C 109.5
H17A C17 H17C 109.5
H17B C17 H17C 109.5

loop_
_geom_bond_atom_site_label_1
_geom_bond_atom_site_label_2
_geom_bond_distance
O1 C9 1.2191(13)
O3 C16 1.3376(14)
O3 C17 1.4465(15)
O2 C16 1.2049(14)
C1 C2 1.5360(17)
C1 C6 1.5366(16)
C1 C7 1.5500(16)
C1 H1 1.0000
C2 C3 1.5576(19)
C2 H2A 1.0135
C2 H2B 1.0135
C3 C4 1.5345(18)
C3 H3A 1.0094
C3 H3B 1.0094
C4 C5 1.5404(17)
C4 C7 1.5493(16)
C4 H4 1.0000
C5 C6 1.552(2)
C5 H5A 0.9900
C5 H5B 0.9900
C6 H6A 0.9900
C6 H6B 0.9900
C7 C9 1.5268(14)
C7 C8 1.5384(15)
C8 H8A 0.9800
C8 H8B 0.9800
C8 H8C 0.9800
C9 C10 1.5040(15)
C10 C11 1.3971(15)
C10 C15 1.4014(14)
C11 C12 1.3859(16)
C11 H11 0.9500
C12 C13 1.3974(14)
C12 H12 0.9500
C13 C14 1.3919(15)
C13 C16 1.4880(16)
C14 C15 1.3771(17)
C14 H14 0.9500
C15 H15 0.9500
C17 H17A 0.9800
C17 H17B 0.9800
C17 H17C 0.9800

loop_
_geom_torsion_atom_site_label_1
_geom_torsion_atom_site_label_2
_geom_torsion_atom_site_label_3
_geom_torsion_atom_site_label_4
_geom_torsion
C6 C1 C2 C3 -73.79(12)
C7 C1 C2 C3 33.38(11)
C1 C2 C3 C4 2.81(12)
C2 C3 C4 C5 68.62(12)
C2 C3 C4 C7 -38.02(12)
C3 C4 C5 C6 -71.72(14)
C7 C4 C5 C6 34.60(13)
C2 C1 C6 C5 70.77(13)
C7 C1 C6 C5 -36.41(13)
C4 C5 C6 C1 1.04(14)
C3 C4 C7 C9 -58.14(12)
C5 C4 C7 C9 -169.87(10)
C3 C4 C7 C8 176.40(10)
C5 C4 C7 C8 64.67(12)
C3 C4 C7 C1 56.80(10)
C5 C4 C7 C1 -54.93(10)
C2 C1 C7 C9 63.41(11)
C6 C1 C7 C9 174.60(10)
C2 C1 C7 C8 -176.23(10)
C6 C1 C7 C8 -65.04(13)
C2 C1 C7 C4 -55.08(10)
C6 C1 C7 C4 56.11(11)
C8 C7 C9 O1 -89.74(13)
C4 C7 C9 O1 139.73(11)
C1 C7 C9 O1 35.37(15)
C8 C7 C9 C10 89.09(12)
C4 C7 C9 C10 -41.43(14)
C1 C7 C9 C10 -145.80(10)
O1 C9 C10 C11 147.49(11)
C7 C9 C10 C11 -31.37(16)
O1 C9 C10 C15 -31.29(15)
C7 C9 C10 C15 149.86(10)
C15 C10 C11 C12 0.13(16)
C9 C10 C11 C12 -178.62(10)
C10 C11 C12 C13 -1.33(16)
C11 C12 C13 C14 1.47(16)
C11 C12 C13 C16 -176.18(10)
C12 C13 C14 C15 -0.41(17)
C16 C13 C14 C15 177.34(10)
C13 C14 C15 C10 -0.79(17)
C11 C10 C15 C14 0.93(17)
C9 C10 C15 C14 179.77(10)
C17 O3 C16 O2 -1.48(18)
C17 O3 C16 C13 176.95(10)
C14 C13 C16 O2 10.61(18)
C12 C13 C16 O2 -171.71(12)
C14 C13 C16 O3 -167.81(10)
C12 C13 C16 O3 9.87(16)

loop_
_cod_related_entry_id
_cod_related_entry_database
_cod_related_entry_code
1 ChemSpider 4052490
